data_7246148
loop_
_publ_author_name
'Koyama, Shohei'
'Sato, Kazunobu'
'Yamashita, Masahiro'
'Sakamoto, Ryota'
'Iguchi, Hiroaki'

_publ_section_title
;
 Observation of slow magnetic relaxation phenomena in spatially isolated
 &#x3c0;-radical ions.
;
_journal_issue 7
_journal_name_full 'Physical chemistry chemical physics : PCCP'
_journal_page_first 5459
_journal_page_last 5467
_journal_paper_doi 10.1039/d2cp06026d
_journal_volume 25
_journal_year 2023
_chemical_formula_moiety 'C36 H27 N3 O6, C7'
_chemical_formula_sum 'C43 H27 N3 O6'
_chemical_formula_weight 681.67
_space_group_crystal_system monoclinic
_space_group_IT_number 11
_space_group_name_Hall '-P 2yb'
_space_group_name_H-M_alt 'P 1 21/m 1'
_atom_sites_solution_hydrogens geom
_atom_sites_solution_primary dual
_audit_creation_date 2021-11-12
_audit_creation_method
;
Olex2 1.3-ac4
(compiled 2019.04.23 svn.r3594 for Rigaku Oxford Diffraction, GUI svn.r5739)
;
_audit_update_record
;
2022-09-06 deposited with the CCDC.	2023-01-16 downloaded from the CCDC.
;
_cell_angle_alpha 90
_cell_angle_beta 105.010(4)
_cell_angle_gamma 90
_cell_formula_units_Z 2
_cell_length_a 8.8004(4)
_cell_length_b 18.9270(6)
_cell_length_c 11.5824(4)
_cell_measurement_reflns_used 10138
_cell_measurement_temperature 300
_cell_measurement_theta_max 31.8770
_cell_measurement_theta_min 3.5650
_cell_volume 1863.40(13)
_computing_cell_refinement 'CrysAlisPro 1.171.40.61a (Rigaku OD, 2019)'
_computing_data_collection 'CrysAlisPro 1.171.40.61a (Rigaku OD, 2019)'
_computing_data_reduction 'CrysAlisPro 1.171.40.61a (Rigaku OD, 2019)'
_computing_molecular_graphics 'Olex2 (Dolomanov et al., 2009)'
_computing_publication_material 'Olex2 (Dolomanov et al., 2009)'
_computing_structure_refinement 'ShelXL (Sheldrick, 2015)'
_computing_structure_solution 'ShelXT (Sheldrick, 2015)'
_diffrn_ambient_temperature 300
_diffrn_detector 'Rigaku HyPix-6000 area detector'
_diffrn_detector_area_resol_mean 10.0
_diffrn_detector_type 'HPC area detector'
_diffrn_measured_fraction_theta_full 0.997
_diffrn_measured_fraction_theta_max 0.889
_diffrn_measurement_details
;
List of Runs (angles in degrees, time in seconds):

  # Type    Start    End  Width  t~exp~   \w     \q     \k     \f   Frames
#--------------------------------------------------------------------------
  1  \w    -68.00 -42.00   0.50   18.00    --    0.00  45.00   0.00   52
  2  \w    -31.00  -5.00   0.50   18.00    --    0.00  45.00   0.00   52
  3  \w     27.00  89.00   0.50   18.00    --    0.00  45.00   0.00  124
  4  \w    -36.00 -10.00   0.50   18.00    --    0.00  45.00  60.00   52
  5  \w    -89.00  68.00   0.50   18.00    --    0.00  45.00  90.00  314
;
_diffrn_measurement_device 'three-circle diffractometer'
_diffrn_measurement_device_type 'Rigaku AFC HyPix-6000'
_diffrn_measurement_method '\w scans'
_diffrn_orient_matrix_type 'CrysAlisPro convention (1999,Acta A55,543-557)'
_diffrn_orient_matrix_UB_11 0.0208877000
_diffrn_orient_matrix_UB_12 -0.0023343000
_diffrn_orient_matrix_UB_13 -0.0550707000
_diffrn_orient_matrix_UB_21 0.0802305000
_diffrn_orient_matrix_UB_22 -0.0039471000
_diffrn_orient_matrix_UB_23 0.0314503000
_diffrn_orient_matrix_UB_31 -0.0098766000
_diffrn_orient_matrix_UB_32 -0.0371699000
_diffrn_orient_matrix_UB_33 -0.0001186000
_diffrn_radiation_monochromator 'multi-layer mirror optics'
_diffrn_radiation_probe x-ray
_diffrn_radiation_type 'Mo K\a'
_diffrn_radiation_wavelength 0.71073
_diffrn_reflns_av_R_equivalents 0.0195
_diffrn_reflns_av_unetI/netI 0.0166
_diffrn_reflns_Laue_measured_fraction_full 0.997
_diffrn_reflns_Laue_measured_fraction_max 0.889
_diffrn_reflns_limit_h_max 12
_diffrn_reflns_limit_h_min -12
_diffrn_reflns_limit_k_max 27
_diffrn_reflns_limit_k_min -24
_diffrn_reflns_limit_l_max 16
_diffrn_reflns_limit_l_min -15
_diffrn_reflns_number 26955
_diffrn_reflns_point_group_measured_fraction_full 0.997
_diffrn_reflns_point_group_measured_fraction_max 0.889
_diffrn_reflns_theta_full 25.242
_diffrn_reflns_theta_max 31.797
_diffrn_reflns_theta_min 3.221
_diffrn_source 'rotating anode X-ray generator'
_diffrn_source_type micromax007
_exptl_absorpt_coefficient_mu 0.082
_exptl_absorpt_correction_T_max 1.00000
_exptl_absorpt_correction_T_min 0.66298
_exptl_absorpt_correction_type multi-scan
_exptl_absorpt_process_details
;
CrysAlisPro 1.171.40.61a (Rigaku Oxford Diffraction, 2019)
Empirical absorption correction using spherical harmonics,
 implemented in SCALE3 ABSPACK scaling algorithm.
;
_exptl_crystal_colour yellow
_exptl_crystal_colour_primary yellow
_exptl_crystal_density_diffrn 1.215
_exptl_crystal_description needle
_exptl_crystal_F_000 708
_exptl_crystal_size_max 0.2
_exptl_crystal_size_mid 0.08
_exptl_crystal_size_min 0.08
_refine_diff_density_max 0.323
_refine_diff_density_min -0.208
_refine_diff_density_rms 0.045
_refine_ls_extinction_method none
_refine_ls_goodness_of_fit_ref 1.032
_refine_ls_hydrogen_treatment constr
_refine_ls_matrix_type full
_refine_ls_number_parameters 269
_refine_ls_number_reflns 5799
_refine_ls_number_restraints 0
_refine_ls_restrained_S_all 1.032
_refine_ls_R_factor_all 0.0688
_refine_ls_R_factor_gt 0.0558
_refine_ls_shift/su_max 0.000
_refine_ls_shift/su_mean 0.000
_refine_ls_structure_factor_coef Fsqd
_refine_ls_weighting_details 'w=1/[\s^2^(Fo^2^)+(0.0942P)^2^+0.2616P] where P=(Fo^2^+2Fc^2^)/3'
_refine_ls_weighting_scheme calc
_refine_ls_wR_factor_gt 0.1585
_refine_ls_wR_factor_ref 0.1709
_reflns_Friedel_coverage 0.000
_reflns_number_gt 4537
_reflns_number_total 5799
_reflns_threshold_expression 'I > 2\s(I)'
_cod_data_source_file d2cp06026d2.cif
_cod_data_source_block 211111bti-xy
_cod_depositor_comments 'Adding full bibliography for 7246148--7246150.cif.'
_cod_database_code 7246148
_shelx_shelxl_version_number 2018/3
_chemical_oxdiff_formula CHNO
_shelx_space_group_comment
;
The symmetry employed for this shelxl refinement is uniquely defined
by the following loop, which should always be used as a source of
symmetry information in preference to the above space-group names.
They are only intended as comments.
;
_shelx_estimated_absorpt_t_max 0.993
_shelx_estimated_absorpt_t_min 0.984
_diffrn_oxdiff_digest_frames
;
0170a54f1e6e7bfd61e1205c6268deb7a400025ea60
;
_reflns_odcompleteness_completeness 99.74
_reflns_odcompleteness_iscentric 1
_reflns_odcompleteness_theta 27.04
_olex2_refinement_description
;
1. Fixed Uiso
 At 1.2 times of:
  All C(H) groups
 At 1.5 times of:
  All C(H,H,H) groups
2. Others
 Fixed Sof: H10A(0.5) H10B(0.5) H10C(0.5) H13A(0.5) H13B(0.5) H13C(0.5)
 C23(0.5) C22(0.5) C26(0.5)
3.a Aromatic/amide H refined with riding coordinates:
 C14(H14), C15(H15), C16(H16), C17(H17), C18(H18), C19(H19)
3.b Idealised Me refined as rotating group:
 C10(H10A,H10B,H10C), C13(H13A,H13B,H13C), C1A(H1AA,H1AB,H1AC), C1B(H1BA,H1BB,
 H1BC)
;
_olex2_submission_special_instructions 'No special instructions were received'
_oxdiff_exptl_absorpt_empirical_details
;
Empirical correction (ABSPACK) includes:
- Absorption correction using spherical harmonics
- Frame scaling
;
_oxdiff_exptl_absorpt_empirical_full_max 1.568
_oxdiff_exptl_absorpt_empirical_full_min 0.663

loop_
_space_group_symop_operation_xyz
'x, y, z'
'-x, y+1/2, -z'
'-x, -y, -z'
'x, -y-1/2, z'

loop_
_atom_site_label
_atom_site_type_symbol
_atom_site_fract_x
_atom_site_fract_y
_atom_site_fract_z
_atom_site_U_iso_or_equiv
_atom_site_adp_type
_atom_site_occupancy
_atom_site_site_symmetry_order
_atom_site_calc_flag
_atom_site_refinement_flags_posn
_atom_site_refinement_flags_adp
_atom_site_refinement_flags_occupancy
_atom_site_disorder_assembly
_atom_site_disorder_group
O1 O 0.08034(13) 0.32767(5) 0.15932(8) 0.0620(3) Uani 1 1 d . . . . .
O2 O 0.38086(14) 0.37041(5) 0.73971(8) 0.0636(3) Uani 1 1 d . . . . .
N1 N 0.39892(17) 0.250000 0.76891(11) 0.0419(3) Uani 1 2 d S T P . .
N2 N 0.16225(13) 0.40471(5) 0.31704(8) 0.0470(2) Uani 1 1 d . . . . .
O3 O 0.25928(16) 0.45112(5) 0.50613(9) 0.0740(4) Uani 1 1 d . . . . .
C3 C 0.47652(19) 0.250000 0.89429(13) 0.0423(3) Uani 1 2 d S T P . .
C1 C 0.23786(14) 0.32377(5) 0.47008(9) 0.0408(2) Uani 1 1 d . . . . .
C2 C 0.13307(14) 0.33834(6) 0.26412(9) 0.0438(2) Uani 1 1 d . . . . .
C20 C 0.29404(13) 0.28703(5) 0.57560(9) 0.0398(2) Uani 1 1 d . . . . .
C4 C 0.36186(14) 0.31156(6) 0.70131(9) 0.0429(2) Uani 1 1 d . . . . .
C5 C 0.13254(15) 0.46815(6) 0.24678(10) 0.0477(3) Uani 1 1 d . . . . .
C6 C 0.18200(13) 0.28648(5) 0.36369(8) 0.0401(2) Uani 1 1 d . . . . .
C7 C 0.22492(16) 0.40135(6) 0.44112(10) 0.0486(3) Uani 1 1 d . . . . .
C8 C 0.3846(2) 0.250000 0.97484(14) 0.0510(4) Uani 1 2 d S T P . .
C9 C 0.6393(2) 0.250000 0.92698(17) 0.0540(4) Uani 1 2 d S T P . .
C10 C 0.2088(3) 0.250000 0.9342(2) 0.0661(5) Uani 1 2 d S T P . .
H10A H 0.174992 0.281218 0.867086 0.099 Uiso 0.5 1 calc GR . . A -1
H10B H 0.166458 0.265763 0.998232 0.099 Uiso 0.5 1 calc GR . . A -1
H10C H 0.172128 0.203019 0.911088 0.099 Uiso 0.5 1 calc GR . . A -1
C11 C -0.01927(19) 0.49401(7) 0.21366(15) 0.0641(4) Uani 1 1 d . . . . .
C12 C 0.25486(19) 0.49797(7) 0.20923(15) 0.0634(4) Uani 1 1 d . . . . .
C13 C 0.7315(3) 0.250000 0.8355(3) 0.0725(6) Uani 1 2 d S T P . .
H13A H 0.697404 0.211536 0.780886 0.109 Uiso 0.5 1 calc GR . . B -1
H13B H 0.841301 0.244626 0.874345 0.109 Uiso 0.5 1 calc GR . . B -1
H13C H 0.715045 0.293838 0.792343 0.109 Uiso 0.5 1 calc GR . . B -1
C14 C 0.2198(3) 0.55623(9) 0.13383(17) 0.0813(5) Uani 1 1 d . . . . .
H14 H 0.299568 0.577850 0.107461 0.098 Uiso 1 1 calc R . . . .
C15 C 0.0714(3) 0.58205(9) 0.09813(15) 0.0857(6) Uani 1 1 d . . . . .
H15 H 0.050000 0.620480 0.046403 0.103 Uiso 1 1 calc R . . . .
C16 C 0.4648(3) 0.250000 1.09600(17) 0.0750(6) Uani 1 2 d S T P . .
H16 H 0.408145 0.250000 1.153515 0.090 Uiso 1 2 calc RS T P . .
C17 C 0.7128(3) 0.250000 1.0483(2) 0.0751(6) Uani 1 2 d S T P . .
H17 H 0.822098 0.250000 1.073975 0.090 Uiso 1 2 calc RS T P . .
C18 C -0.0465(2) 0.55218(9) 0.13739(18) 0.0838(6) Uani 1 1 d . . . . .
H18 H -0.147402 0.570962 0.112836 0.101 Uiso 1 1 calc R . . . .
C19 C 0.6254(4) 0.250000 1.1310(2) 0.0880(8) Uani 1 2 d S T P . .
H19 H 0.676497 0.250000 1.212014 0.106 Uiso 1 2 calc RS T P . .
C1A C -0.1502(3) 0.46033(13) 0.2543(3) 0.1093(8) Uani 1 1 d . . . . .
H1AA H -0.176873 0.415872 0.214299 0.164 Uiso 1 1 calc GR . . . .
H1AB H -0.240494 0.490797 0.235676 0.164 Uiso 1 1 calc GR . . . .
H1AC H -0.117311 0.452696 0.339104 0.164 Uiso 1 1 calc GR . . . .
C1B C 0.4185(2) 0.46857(13) 0.2466(3) 0.1086(9) Uani 1 1 d . . . . .
H1BA H 0.452634 0.466569 0.332306 0.163 Uiso 1 1 calc GR . . . .
H1BB H 0.488250 0.498429 0.217144 0.163 Uiso 1 1 calc GR . . . .
H1BC H 0.419401 0.421878 0.214450 0.163 Uiso 1 1 calc GR . . . .
C1C C 0.8984(4) 0.250000 0.6026(3) 0.1000(11) Uani 1 2 d S T P . .
C1D C 0.6548(4) 0.250000 0.4619(3) 0.1146(14) Uani 1 2 d S T P . .
C21 C 0.7790(10) 0.3630(2) 0.5370(6) 0.206(3) Uani 1 1 d . . . . .
C23 C 0.7791(6) 0.2890(2) 0.5359(4) 0.0877(12) Uani 0.5 1 d . . . C -1
C22 C 0.8994(11) 0.3220(5) 0.6023(7) 0.154(4) Uani 0.5 1 d . . . C .
C26 C 0.6576(11) 0.3212(6) 0.4616(9) 0.175(5) Uani 0.5 1 d . . . C .

loop_
_atom_site_aniso_label
_atom_site_aniso_U_11
_atom_site_aniso_U_22
_atom_site_aniso_U_33
_atom_site_aniso_U_23
_atom_site_aniso_U_13
_atom_site_aniso_U_12
O1 0.0975(7) 0.0438(4) 0.0340(4) 0.0026(3) -0.0021(4) 0.0030(4)
O2 0.1047(8) 0.0357(4) 0.0406(4) -0.0056(3) 0.0012(4) -0.0008(4)
N1 0.0591(8) 0.0344(6) 0.0287(5) 0.000 0.0051(5) 0.000
N2 0.0685(6) 0.0309(4) 0.0358(4) 0.0041(3) 0.0031(4) 0.0020(4)
O3 0.1303(10) 0.0335(4) 0.0452(5) -0.0038(3) -0.0007(5) 0.0006(5)
C3 0.0543(8) 0.0383(7) 0.0295(6) 0.000 0.0025(6) 0.000
C1 0.0574(6) 0.0300(4) 0.0323(4) 0.0005(3) 0.0069(4) 0.0007(4)
C2 0.0590(6) 0.0339(5) 0.0347(5) 0.0029(4) 0.0050(4) 0.0020(4)
C20 0.0552(6) 0.0322(5) 0.0302(4) -0.0008(3) 0.0080(4) 0.0005(4)
C4 0.0593(6) 0.0350(5) 0.0313(4) -0.0007(4) 0.0062(4) -0.0002(4)
C5 0.0661(7) 0.0321(5) 0.0391(5) 0.0055(4) 0.0030(5) 0.0039(5)
C6 0.0553(6) 0.0321(5) 0.0302(4) 0.0011(3) 0.0060(4) 0.0000(4)
C7 0.0723(7) 0.0316(5) 0.0369(5) 0.0015(4) 0.0052(5) 0.0022(5)
C8 0.0647(10) 0.0516(9) 0.0349(7) 0.000 0.0094(7) 0.000
C9 0.0555(9) 0.0479(9) 0.0533(9) 0.000 0.0043(7) 0.000
C10 0.0636(11) 0.0790(14) 0.0583(11) 0.000 0.0207(9) 0.000
C11 0.0711(9) 0.0438(6) 0.0699(9) -0.0005(6) 0.0047(7) 0.0109(6)
C12 0.0757(9) 0.0436(6) 0.0684(9) 0.0100(6) 0.0143(7) -0.0011(6)
C13 0.0598(11) 0.0724(14) 0.0891(16) 0.000 0.0263(11) 0.000
C14 0.1201(15) 0.0515(8) 0.0756(11) 0.0179(7) 0.0312(10) -0.0063(9)
C15 0.1359(17) 0.0462(7) 0.0580(8) 0.0168(6) -0.0053(9) 0.0071(9)
C16 0.0960(17) 0.0942(17) 0.0328(8) 0.000 0.0129(9) 0.000
C17 0.0652(12) 0.0812(15) 0.0623(12) 0.000 -0.0137(10) 0.000
C18 0.0927(12) 0.0477(7) 0.0869(12) 0.0044(8) -0.0202(10) 0.0200(8)
C19 0.0998(18) 0.108(2) 0.0380(9) 0.000 -0.0141(11) 0.000
C1A 0.0792(12) 0.0842(14) 0.173(3) 0.0026(15) 0.0478(14) 0.0114(10)
C1B 0.0736(11) 0.0798(13) 0.175(3) 0.0282(15) 0.0372(14) 0.0003(10)
C1C 0.0740(16) 0.157(4) 0.0690(16) 0.000 0.0190(13) 0.000
C1D 0.086(2) 0.187(5) 0.0667(17) 0.000 0.0117(15) 0.000
C21 0.364(9) 0.098(3) 0.224(6) 0.015(3) 0.199(7) -0.002(4)
C23 0.136(4) 0.073(2) 0.068(2) 0.0026(18) 0.052(2) 0.001(2)
C22 0.194(7) 0.179(7) 0.128(5) -0.091(5) 0.110(5) -0.115(6)
C26 0.170(7) 0.200(8) 0.189(8) 0.137(7) 0.108(6) 0.116(6)

loop_
_atom_type_symbol
_atom_type_description
_atom_type_scat_dispersion_real
_atom_type_scat_dispersion_imag
_atom_type_scat_source
C C 0.0033 0.0016 'International Tables Vol C Tables 4.2.6.8 and 6.1.1.4'
H H 0.0000 0.0000 'International Tables Vol C Tables 4.2.6.8 and 6.1.1.4'
N N 0.0061 0.0033 'International Tables Vol C Tables 4.2.6.8 and 6.1.1.4'
O O 0.0106 0.0060 'International Tables Vol C Tables 4.2.6.8 and 6.1.1.4'

loop_
_geom_angle_atom_site_label_1
_geom_angle_atom_site_label_2
_geom_angle_atom_site_label_3
_geom_angle
_geom_angle_site_symmetry_1
_geom_angle_site_symmetry_3
_geom_angle_publ_flag
C4 N1 C3 123.28(6) . . ?
C4 N1 C3 123.28(6) 4_565 . ?
C4 N1 C4 113.33(12) . 4_565 ?
C2 N2 C5 121.28(9) . . ?
C2 N2 C7 112.92(9) . . ?
C7 N2 C5 125.79(9) . . ?
C8 C3 N1 118.27(15) . . ?
C9 C3 N1 117.66(15) . . ?
C9 C3 C8 124.07(15) . . ?
C20 C1 C6 119.38(9) . . ?
C20 C1 C7 132.67(9) . . ?
C6 C1 C7 107.94(9) . . ?
O1 C2 N2 125.21(10) . . ?
O1 C2 C6 129.11(10) . . ?
N2 C2 C6 105.67(9) . . ?
C1 C20 C20 120.22(6) . 4_565 ?
C1 C20 C4 131.72(9) . . ?
C20 C20 C4 108.06(6) 4_565 . ?
O2 C4 N1 125.45(10) . . ?
O2 C4 C20 129.28(10) . . ?
N1 C4 C20 105.27(9) . . ?
C11 C5 N2 118.36(12) . . ?
C11 C5 C12 122.98(12) . . ?
C12 C5 N2 118.53(11) . . ?
C1 C6 C2 108.40(9) . . ?
C6 C6 C1 120.40(6) 4_565 . ?
C6 C6 C2 131.19(6) 4_565 . ?
N2 C7 C1 105.07(9) . . ?
O3 C7 N2 125.36(11) . . ?
O3 C7 C1 129.57(11) . . ?
C3 C8 C10 121.68(15) . . ?
C3 C8 C16 116.41(18) . . ?
C16 C8 C10 121.91(19) . . ?
C3 C9 C13 121.36(18) . . ?
C3 C9 C17 117.1(2) . . ?
C17 C9 C13 121.5(2) . . ?
C5 C11 C18 116.85(16) . . ?
C5 C11 C1A 122.03(15) . . ?
C18 C11 C1A 121.10(17) . . ?
C5 C12 C14 117.21(15) . . ?
C5 C12 C1B 121.71(14) . . ?
C14 C12 C1B 121.08(17) . . ?
C15 C14 C12 121.15(18) . . ?
C14 C15 C18 120.45(14) . . ?
C19 C16 C8 120.8(2) . . ?
C19 C17 C9 120.5(2) . . ?
C15 C18 C11 121.35(16) . . ?
C16 C19 C17 121.09(19) . . ?
C23 C1C C22 57.1(5) . . ?
C23 C1C C22 123.4(5) . 4_565 ?
C22 C1C C22 179.2(6) . 4_565 ?
C26 C1D C23 57.8(5) . . ?
C26 C1D C23 120.9(6) 4_565 . ?
C26 C1D C26 177.8(7) . 4_565 ?
C23 C21 C26 56.2(4) . . ?
C22 C21 C23 55.8(4) . . ?
C22 C21 C26 111.8(5) . . ?
C1C C23 C1D 115.3(3) . . ?
C1C C23 C21 122.9(6) . . ?
C21 C23 C1D 121.8(6) . . ?
C22 C23 C1C 61.9(6) . . ?
C22 C23 C1D 176.4(6) . . ?
C22 C23 C21 61.0(5) . . ?
C22 C23 C26 123.9(8) . . ?
C26 C23 C1C 173.4(7) . . ?
C26 C23 C1D 58.8(6) . . ?
C26 C23 C21 63.1(6) . . ?
C1C C22 C21 124.2(6) . . ?
C23 C22 C1C 61.0(4) . . ?
C23 C22 C21 63.2(5) . . ?
C1D C26 C21 124.2(6) . . ?
C23 C26 C1D 63.5(4) . . ?
C23 C26 C21 60.8(5) . . ?

loop_
_geom_bond_atom_site_label_1
_geom_bond_atom_site_label_2
_geom_bond_distance
_geom_bond_site_symmetry_2
_geom_bond_publ_flag
O1 C2 1.1991(13) . ?
O2 C4 1.1951(13) . ?
N1 C3 1.4358(18) . ?
N1 C4 1.3945(12) 4_565 ?
N1 C4 1.3945(12) . ?
N2 C2 1.3922(14) . ?
N2 C5 1.4360(13) . ?
N2 C7 1.4011(14) . ?
O3 C7 1.1950(14) . ?
C3 C8 1.384(2) . ?
C3 C9 1.384(3) . ?
C1 C20 1.3815(14) . ?
C1 C6 1.3943(14) . ?
C1 C7 1.5040(14) . ?
C2 C6 1.4905(14) . ?
C20 C20 1.402(2) 4_565 ?
C20 C4 1.4972(14) . ?
C5 C11 1.3806(19) . ?
C5 C12 1.382(2) . ?
C6 C6 1.381(2) 4_565 ?
C8 C10 1.496(3) . ?
C8 C16 1.398(3) . ?
C9 C13 1.492(3) . ?
C9 C17 1.387(3) . ?
C11 C18 1.393(2) . ?
C11 C1A 1.496(3) . ?
C12 C14 1.391(2) . ?
C12 C1B 1.499(3) . ?
C14 C15 1.355(3) . ?
C15 C18 1.359(3) . ?
C16 C19 1.366(4) . ?
C17 C19 1.374(4) . ?
C1C C23 1.350(5) . ?
C1C C22 1.362(10) 4_565 ?
C1C C22 1.362(10) . ?
C1D C23 1.410(5) . ?
C1D C26 1.348(11) 4_565 ?
C1D C26 1.348(11) . ?
C21 C23 1.400(6) . ?
C21 C22 1.372(11) . ?
C21 C26 1.431(12) . ?
C23 C22 1.297(8) . ?
C23 C26 1.333(8) . ?
